data_7112736
loop_
_publ_author_name
'Gundluru, Mahesh Kumar'
'Pourpak, Alan'
'Cui, Xiaoli'
'Morris, Stephan W.'
'Webb, Thomas R.'

_publ_section_title
;
 Design, synthesis and initial biological evaluation of a novel
 pladienolide analog scaffold.
;
_journal_issue 9
_journal_name_full MedChemComm
_journal_page_first 904
_journal_page_last 908
_journal_paper_doi 10.1039/C1MD00040C
_journal_volume 2
_journal_year 2011
_chemical_formula_moiety 'C10 H14 O3'
_chemical_formula_sum 'C10 H14 O3'
_chemical_formula_weight 182.21
_space_group_IT_number 61
_symmetry_cell_setting orthorhombic
_symmetry_space_group_name_Hall '-P 2ac 2ab'
_symmetry_space_group_name_H-M 'P b c a'
_atom_sites_solution_hydrogens difmap
_atom_sites_solution_primary direct
_atom_sites_solution_secondary difmap
_audit_creation_method SHELXL-97
_cell_angle_alpha 90.00
_cell_angle_beta 90.00
_cell_angle_gamma 90.00
_cell_formula_units_Z 8
_cell_length_a 9.4612(5)
_cell_length_b 13.0067(6)
_cell_length_c 14.8753(8)
_cell_measurement_reflns_used 9856
_cell_measurement_temperature 100(2)
_cell_measurement_theta_max 65.67
_cell_measurement_theta_min 6.50
_cell_volume 1830.54(16)
_computing_cell_refinement 'Apex2 (Bruker, 2009)'
_computing_data_collection 'Apex2 (Bruker, 2009)'
_computing_data_reduction 'SAINT 7.68A (Bruker, 2008)'
_computing_molecular_graphics 'Platon (Spek, 2010)'
_computing_structure_refinement 'SHELXL-97 (Sheldrick, 2008)'
_computing_structure_solution 'SHELXS-97 (Sheldrick, 2008)'
_diffrn_ambient_temperature 100(2)
_diffrn_detector 'CCD area detector'
_diffrn_detector_area_resol_mean 10.73
_diffrn_detector_type 'Bruker Platinum-135'
_diffrn_measured_fraction_theta_full 0.991
_diffrn_measured_fraction_theta_max 0.961
_diffrn_measurement_device 'four-circle kappa goniometer'
_diffrn_measurement_device_type 'Bruker X8 Kappa'
_diffrn_measurement_method '\w scans'
_diffrn_radiation_collimation 'focusing mirrors'
_diffrn_radiation_type CuK\a
_diffrn_radiation_wavelength 1.54178
_diffrn_reflns_av_R_equivalents 0.0390
_diffrn_reflns_av_sigmaI/netI 0.0160
_diffrn_reflns_limit_h_max 9
_diffrn_reflns_limit_h_min -11
_diffrn_reflns_limit_k_max 14
_diffrn_reflns_limit_k_min -14
_diffrn_reflns_limit_l_max 15
_diffrn_reflns_limit_l_min -17
_diffrn_reflns_number 28866
_diffrn_reflns_theta_full 63.00
_diffrn_reflns_theta_max 66.12
_diffrn_reflns_theta_min 5.95
_diffrn_source 'rotating-anode x-ray generator'
_diffrn_source_type FR-591
_exptl_absorpt_coefficient_mu 0.795
_exptl_absorpt_correction_T_max 0.9182
_exptl_absorpt_correction_T_min 0.7571
_exptl_absorpt_correction_type numerical
_exptl_absorpt_process_details 'SADABS 2008/1 (Bruker, 2008)'
_exptl_crystal_colour colourless
_exptl_crystal_density_diffrn 1.322
_exptl_crystal_density_method 'not measured'
_exptl_crystal_description rod
_exptl_crystal_F_000 784
_exptl_crystal_size_max 0.27
_exptl_crystal_size_mid 0.08
_exptl_crystal_size_min 0.08
_refine_diff_density_max 0.231
_refine_diff_density_min -0.177
_refine_diff_density_rms 0.030
_refine_ls_extinction_method none
_refine_ls_goodness_of_fit_ref 1.059
_refine_ls_hydrogen_treatment refall
_refine_ls_matrix_type full
_refine_ls_number_parameters 174
_refine_ls_number_reflns 1532
_refine_ls_number_restraints 0
_refine_ls_restrained_S_all 1.059
_refine_ls_R_factor_all 0.0284
_refine_ls_R_factor_gt 0.0274
_refine_ls_shift/su_max 0.118
_refine_ls_shift/su_mean 0.019
_refine_ls_structure_factor_coef Fsqd
_refine_ls_weighting_details ' w=[\s^2^(Fo^2^)+(0.0300P)^2^+0.7500P]^-1^ where P=(Fo^2^+2Fc^2^)/3'
_refine_ls_weighting_scheme calc
_refine_ls_wR_factor_gt 0.0680
_refine_ls_wR_factor_ref 0.0687
_reflns_number_gt 1474
_reflns_number_total 1532
_reflns_threshold_expression 'I > 2\s(I)'
_cod_data_source_file c1md00040c.txt
_cod_data_source_block sj10_003
_cod_database_code 7112736

loop_
_symmetry_equiv_pos_as_xyz
'x, y, z'
'-x+1/2, -y, z+1/2'
'-x, y+1/2, -z+1/2'
'x+1/2, -y+1/2, -z'
'-x, -y, -z'
'x-1/2, y, -z-1/2'
'x, -y-1/2, z-1/2'
'-x-1/2, y-1/2, z'

loop_
_atom_site_label
_atom_site_type_symbol
_atom_site_fract_x
_atom_site_fract_y
_atom_site_fract_z
_atom_site_U_iso_or_equiv
_atom_site_adp_type
_atom_site_occupancy
_atom_site_symmetry_multiplicity
_atom_site_calc_flag
O1 O 0.04824(7) 0.63172(6) 0.14665(5) 0.0184(2) Uani 1 1 d
C2 C -0.00476(11) 0.66610(8) 0.06893(7) 0.0181(2) Uani 1 1 d
O3 O -0.13275(8) 0.67556(6) 0.06515(5) 0.0234(2) Uani 1 1 d
C4 C 0.08785(12) 0.69325(9) -0.00984(8) 0.0219(3) Uani 1 1 d
H4A H 0.0236(14) 0.7218(10) -0.0550(9) 0.024(3) Uiso 1 1 d
H4B H 0.1535(14) 0.7466(10) 0.0087(8) 0.021(3) Uiso 1 1 d
C5 C 0.16959(12) 0.60338(10) -0.05149(8) 0.0233(3) Uani 1 1 d
H5A H 0.1042(14) 0.5467(11) -0.0636(9) 0.027(3) Uiso 1 1 d
H5B H 0.2049(14) 0.6283(10) -0.1103(10) 0.028(3) Uiso 1 1 d
C6 C 0.29345(12) 0.56406(9) 0.00396(8) 0.0224(3) Uani 1 1 d
H6A H 0.3637(13) 0.6195(10) 0.0093(8) 0.019(3) Uiso 1 1 d
H6B H 0.3390(13) 0.5074(11) -0.0279(9) 0.023(3) Uiso 1 1 d
C7 C 0.25206(12) 0.52488(9) 0.09693(7) 0.0202(3) Uani 1 1 d
H7A H 0.1815(13) 0.4700(10) 0.0922(8) 0.018(3) Uiso 1 1 d
H7B H 0.3367(14) 0.4937(10) 0.1252(9) 0.025(3) Uiso 1 1 d
C8 C 0.19784(11) 0.60466(8) 0.16370(7) 0.0182(3) Uani 1 1 d
C9 C 0.28879(12) 0.70011(9) 0.17042(8) 0.0225(3) Uani 1 1 d
H9A H 0.2930(13) 0.7387(11) 0.1128(9) 0.027(3) Uiso 1 1 d
H9B H 0.3851(15) 0.6794(10) 0.1860(9) 0.027(3) Uiso 1 1 d
H9C H 0.2528(15) 0.7456(11) 0.2178(9) 0.030(3) Uiso 1 1 d
C10 C 0.18946(12) 0.55542(9) 0.25828(7) 0.0196(3) Uani 1 1 d
H10 H 0.2848(13) 0.5339(9) 0.2724(8) 0.014(3) Uiso 1 1 d
O11 O 0.14039(9) 0.62685(6) 0.32365(5) 0.0247(2) Uani 1 1 d
H11 H 0.2153(19) 0.6446(13) 0.3553(12) 0.051(5) Uiso 1 1 d
C12 C 0.09817(12) 0.46371(9) 0.25982(7) 0.0212(3) Uani 1 1 d
C13 C 0.02781(13) 0.38813(10) 0.26171(8) 0.0265(3) Uani 1 1 d
H13 H -0.0290(16) 0.3275(12) 0.2620(10) 0.041(4) Uiso 1 1 d

loop_
_atom_site_aniso_label
_atom_site_aniso_U_11
_atom_site_aniso_U_22
_atom_site_aniso_U_33
_atom_site_aniso_U_23
_atom_site_aniso_U_13
_atom_site_aniso_U_12
O1 0.0138(4) 0.0244(4) 0.0170(4) 0.0025(3) -0.0007(3) 0.0016(3)
C2 0.0181(6) 0.0179(5) 0.0184(6) 0.0014(4) -0.0015(4) 0.0008(4)
O3 0.0150(4) 0.0328(5) 0.0223(4) 0.0071(3) -0.0002(3) 0.0028(3)
C4 0.0178(6) 0.0280(6) 0.0199(6) 0.0061(5) -0.0001(5) 0.0006(5)
C5 0.0218(6) 0.0315(6) 0.0167(6) 0.0012(5) 0.0017(5) -0.0006(5)
C6 0.0201(6) 0.0267(6) 0.0203(6) -0.0028(5) 0.0029(4) 0.0023(5)
C7 0.0192(5) 0.0224(6) 0.0191(6) -0.0011(4) -0.0012(5) 0.0024(5)
C8 0.0121(5) 0.0234(6) 0.0191(6) -0.0004(4) -0.0024(4) 0.0026(4)
C9 0.0169(6) 0.0246(6) 0.0260(6) -0.0034(5) -0.0006(5) -0.0006(5)
C10 0.0162(6) 0.0255(6) 0.0173(6) -0.0020(4) -0.0020(4) 0.0050(4)
O11 0.0208(4) 0.0339(5) 0.0193(4) -0.0082(3) -0.0025(3) 0.0046(3)
C12 0.0200(5) 0.0278(6) 0.0157(6) 0.0026(4) 0.0001(4) 0.0074(5)
C13 0.0256(6) 0.0271(6) 0.0268(7) 0.0034(5) 0.0037(5) 0.0032(5)

loop_
_atom_type_symbol
_atom_type_description
_atom_type_scat_dispersion_real
_atom_type_scat_dispersion_imag
_atom_type_scat_source
C C 0.0181 0.0091 'International Tables Vol C Tables 4.2.6.8 and 6.1.1.4'
H H 0.0000 0.0000 'International Tables Vol C Tables 4.2.6.8 and 6.1.1.4'
O O 0.0492 0.0322 'International Tables Vol C Tables 4.2.6.8 and 6.1.1.4'

loop_
_exptl_crystal_face_index_h
_exptl_crystal_face_index_k
_exptl_crystal_face_index_l
_exptl_crystal_face_perp_dist
0.000 -1.000 -2.000 0.02300
0.000 1.000 2.000 0.04200
2.000 1.000 2.000 0.11200
-2.000 -1.000 -2.000 0.08500
0.000 -2.000 -1.000 0.02200
0.000 2.000 1.000 0.03200
0.000 -1.000 1.000 0.03700
0.000 1.000 -1.000 0.01700
2.000 0.000 -1.000 0.12000
-2.000 0.000 1.000 0.12000

loop_
_geom_angle_atom_site_label_1
_geom_angle_atom_site_label_2
_geom_angle_atom_site_label_3
_geom_angle
C2 O1 C8 125.89(8)
O3 C2 O1 116.51(9)
O3 C2 C4 121.26(10)
O1 C2 C4 122.22(9)
C2 C4 C5 115.44(10)
C6 C5 C4 115.21(10)
C5 C6 C7 113.96(9)
C6 C7 C8 116.72(9)
O1 C8 C9 111.08(9)
O1 C8 C7 111.82(9)
C9 C8 C7 114.19(9)
O1 C8 C10 101.84(8)
C9 C8 C10 107.96(9)
C7 C8 C10 109.13(9)
O11 C10 C12 109.08(9)
O11 C10 C8 111.58(9)
C12 C10 C8 112.29(9)
C13 C12 C10 178.14(12)
C2 C4 H4A 105.2(7)
C5 C4 H4A 109.0(7)
C2 C4 H4B 108.6(7)
C5 C4 H4B 109.7(7)
H4A C4 H4B 108.7(11)
C6 C5 H5A 109.5(8)
C4 C5 H5A 109.3(8)
C6 C5 H5B 109.2(8)
C4 C5 H5B 106.1(8)
H5A C5 H5B 107.2(11)
C5 C6 H6A 108.5(7)
C7 C6 H6A 110.2(7)
C5 C6 H6B 109.3(7)
C7 C6 H6B 107.6(8)
H6A C6 H6B 107.1(10)
C6 C7 H7A 110.7(7)
C8 C7 H7A 108.3(7)
C6 C7 H7B 108.3(8)
C8 C7 H7B 105.9(8)
H7A C7 H7B 106.4(10)
C8 C9 H9A 112.3(8)
C8 C9 H9B 108.6(8)
H9A C9 H9B 107.8(11)
C8 C9 H9C 110.2(8)
H9A C9 H9C 109.2(11)
H9B C9 H9C 108.6(11)
O11 C10 H10 110.2(7)
C12 C10 H10 108.0(7)
C8 C10 H10 105.6(7)
C10 O11 H11 105.9(11)
C12 C13 H13 178.9(9)

loop_
_geom_bond_atom_site_label_1
_geom_bond_atom_site_label_2
_geom_bond_distance
O1 C2 1.3371(13)
O1 C8 1.4804(12)
C2 O3 1.2185(14)
C2 C4 1.5052(15)
C4 C5 1.5324(16)
C5 C6 1.5215(16)
C6 C7 1.5250(16)
C7 C8 1.5253(15)
C8 C9 1.5139(16)
C8 C10 1.5478(15)
C10 O11 1.4227(13)
C10 C12 1.4729(16)
C12 C13 1.1876(18)
C4 H4A 0.979(14)
C4 H4B 0.971(14)
C5 H5A 0.979(14)
C5 H5B 0.991(14)
C6 H6A 0.984(13)
C6 H6B 0.977(14)
C7 H7A 0.980(13)
C7 H7B 0.991(14)
C9 H9A 0.994(14)
C9 H9B 0.978(14)
C9 H9C 0.982(15)
C10 H10 0.968(12)
O11 H11 0.882(19)
C13 H13 0.954(16)

loop_
_geom_hbond_atom_site_label_D
_geom_hbond_atom_site_label_H
_geom_hbond_atom_site_label_A
_geom_hbond_distance_DH
_geom_hbond_distance_HA
_geom_hbond_distance_DA
_geom_hbond_angle_DHA
_geom_hbond_site_symmetry_A
O11 H11 O3 0.882(19) 1.905(19) 2.7829(11) 173.6(16) 6_656

loop_
_geom_torsion_atom_site_label_1
_geom_torsion_atom_site_label_2
_geom_torsion_atom_site_label_3
_geom_torsion_atom_site_label_4
_geom_torsion
C8 O1 C2 O3 173.58(9)
C8 O1 C2 C4 -7.18(16)
O3 C2 C4 C5 -115.89(12)
O1 C2 C4 C5 64.91(14)
C2 C4 C5 C6 -73.25(13)
C4 C5 C6 C7 59.92(14)
C5 C6 C7 C8 -67.12(13)
C2 O1 C8 C9 73.48(13)
C2 O1 C8 C7 -55.38(13)
C2 O1 C8 C10 -171.78(9)
C6 C7 C8 O1 79.12(12)
C6 C7 C8 C9 -48.08(13)
C6 C7 C8 C10 -168.99(9)
O1 C8 C10 O11 -62.12(10)
C9 C8 C10 O11 54.90(12)
C7 C8 C10 O11 179.54(9)
O1 C8 C10 C12 60.70(10)
C9 C8 C10 C12 177.72(9)
C7 C8 C10 C12 -57.64(12)
O11 C10 C12 C13 -119(4)
C8 C10 C12 C13 117(4)
